data_4305783
loop_
_publ_author_name
'Naz Shan'
'Samuel M. Hawxwell'
'Harry Adams'
'Lee Brammer'
'Jim A. Thomas'

_publ_section_title
;
Self-Assembly of Electroactive Thiacrown Ruthenium(II) Complexes into
Hydrogen-Bonded Chain and Tape Networks
;
_journal_name_full 'Inorganic Chemistry'
_journal_page_first 11551
_journal_page_last 11560
_journal_paper_doi 10.1021/ic8007359
_journal_volume 47
_journal_year 2008
_chemical_formula_moiety 'C20 H28 F12 N4 O2 P2 Ru S4'
_chemical_formula_sum 'C20 H28 F12 N4 O2 P2 Ru S4'
_chemical_formula_weight 875.71
_chemical_name_systematic
;
 ?
;
_space_group_IT_number 62
_symmetry_cell_setting orthorhombic
_symmetry_space_group_name_Hall '-P 2ac 2n'
_symmetry_space_group_name_H-M 'P n m a'
_atom_sites_solution_hydrogens geom
_atom_sites_solution_primary direct
_atom_sites_solution_secondary difmap
_audit_creation_method SHELXL-97
_cell_angle_alpha 90.00
_cell_angle_beta 90.00
_cell_angle_gamma 90.00
_cell_formula_units_Z 4
_cell_length_a 15.641(3)
_cell_length_b 9.6230(16)
_cell_length_c 21.087(3)
_cell_measurement_reflns_used 4894
_cell_measurement_temperature 150(2)
_cell_measurement_theta_max 54.907
_cell_measurement_theta_min 4.657
_cell_volume 3173.9(9)
_computing_cell_refinement 'Bruker XSCANS'
_computing_data_collection 'Bruker XSCANS'
_computing_data_reduction 'Bruker SHELXTL'
_computing_molecular_graphics 'Bruker SHELXTL'
_computing_publication_material 'Bruker SHELXTL'
_computing_structure_refinement 'SHELXL-97 (Sheldrick, 1997)'
_computing_structure_solution 'SHELXS-97 (Sheldrick, 1990)'
_diffrn_ambient_temperature 150(2)
_diffrn_detector_area_resol_mean 100
_diffrn_measured_fraction_theta_full 0.991
_diffrn_measured_fraction_theta_max 0.991
_diffrn_measurement_device_type 'Bruker SMART1000'
_diffrn_measurement_method '\w scans'
_diffrn_radiation_monochromator graphite
_diffrn_radiation_source 'fine-focus sealed tube'
_diffrn_radiation_type MoK\a
_diffrn_radiation_wavelength 0.71073
_diffrn_reflns_av_R_equivalents 0.0522
_diffrn_reflns_av_sigmaI/netI 0.0301
_diffrn_reflns_limit_h_max 20
_diffrn_reflns_limit_h_min -20
_diffrn_reflns_limit_k_max 12
_diffrn_reflns_limit_k_min -12
_diffrn_reflns_limit_l_max 27
_diffrn_reflns_limit_l_min -27
_diffrn_reflns_number 34726
_diffrn_reflns_theta_full 27.55
_diffrn_reflns_theta_max 27.55
_diffrn_reflns_theta_min 1.62
_diffrn_standards_decay_% 0
_diffrn_standards_number 0
_exptl_absorpt_coefficient_mu 0.957
_exptl_absorpt_correction_T_max 0.7621
_exptl_absorpt_correction_T_min 0.6949
_exptl_absorpt_correction_type multi-scan
_exptl_absorpt_process_details sadabs
_exptl_crystal_colour yellow
_exptl_crystal_density_diffrn 1.833
_exptl_crystal_density_method 'not measured'
_exptl_crystal_description block
_exptl_crystal_F_000 1752
_exptl_crystal_size_max 0.41
_exptl_crystal_size_mid 0.32
_exptl_crystal_size_min 0.30
_refine_diff_density_max 1.300
_refine_diff_density_min -1.003
_refine_diff_density_rms 0.120
_refine_ls_extinction_method none
_refine_ls_goodness_of_fit_ref 1.028
_refine_ls_hydrogen_treatment constr
_refine_ls_matrix_type full
_refine_ls_number_parameters 224
_refine_ls_number_reflns 3856
_refine_ls_number_restraints 20
_refine_ls_restrained_S_all 1.026
_refine_ls_R_factor_all 0.0689
_refine_ls_R_factor_gt 0.0541
_refine_ls_shift/su_max 0.000
_refine_ls_shift/su_mean 0.000
_refine_ls_structure_factor_coef Fsqd
_refine_ls_weighting_details 'calc w=1/[\s^2^(Fo^2^)+(0.0647P)^2^+15.4979P] where P=(Fo^2^+2Fc^2^)/3'
_refine_ls_weighting_scheme calc
_refine_ls_wR_factor_gt 0.1342
_refine_ls_wR_factor_ref 0.1442
_reflns_number_gt 3100
_reflns_number_total 3856
_reflns_threshold_expression >2sigma(I)
_cod_data_source_file ic8007359_si_001_4.cif
_cod_data_source_block iaj305nma
_cod_depositor_comments
;
The following automatic conversions were performed:
'_symmetry_cell_setting' value 'Orthorhombic' changed to 'orthorhombic'
according to '/home/saulius/struct/CIF-dictionaries/cif_core.dic'
dictionary named 'cif_core.dic' version 2.4.1 from
2010-06-29.

'_exptl_absorpt_correction_type' value 'Multi-scan' changed
to 'multi-scan' according to
'/home/saulius/struct/CIF-dictionaries/cif_core.dic' dictionary named
'cif_core.dic' version 2.4.1 from
2010-06-29.

'_refine_ls_hydrogen_treatment' value 'CONSTR' changed to
'constr' according to '/home/saulius/struct/CIF-dictionaries/cif_core.dic'
dictionary named 'cif_core.dic' version 2.4.1 from 2010-06-29.

Automatic conversion script
Id: cif_fix_enum 1527 2010-12-29 10:47:43Z saulius 
;
_cod_database_code 4305783

loop_
_symmetry_equiv_pos_as_xyz
'x, y, z'
'-x+1/2, -y, z+1/2'
'x+1/2, -y+1/2, -z+1/2'
'-x, y+1/2, -z'
'-x, -y, -z'
'x-1/2, y, -z-1/2'
'-x-1/2, y-1/2, z-1/2'
'x, -y-1/2, z'

loop_
_atom_site_label
_atom_site_type_symbol
_atom_site_fract_x
_atom_site_fract_y
_atom_site_fract_z
_atom_site_U_iso_or_equiv
_atom_site_adp_type
_atom_site_occupancy
_atom_site_symmetry_multiplicity
_atom_site_calc_flag
_atom_site_refinement_flags
_atom_site_disorder_assembly
_atom_site_disorder_group
Ru1 Ru 0.19580(3) 0.2500 0.20665(2) 0.02181(15) Uani 1 2 d S . .
S1 S 0.04499(9) 0.2500 0.21004(7) 0.0257(3) Uani 1 2 d S . .
S2 S 0.34108(9) 0.2500 0.17486(7) 0.0301(4) Uani 1 2 d S . .
S3 S 0.17648(18) 0.1070(5) 0.12302(18) 0.0289(8) Uani 0.500(8) 1 d PDU . 1
S3' S 0.18262(19) 0.0523(5) 0.14259(19) 0.0292(8) Uani 0.500(8) 1 d PDU . 2
N1 N 0.2117(2) 0.0983(4) 0.28090(16) 0.0244(7) Uani 1 1 d . . .
N2 N 0.0898(3) -0.1073(5) 0.4652(2) 0.0482(10) Uiso 0.500(8) 1 d P . 1
H2A H 0.0519 -0.1102 0.4947 0.058 Uiso 0.500(8) 1 d PR . 1
H2B H 0.1230 -0.1773 0.4590 0.058 Uiso 0.500(8) 1 d PR . 1
N2' N 0.0487(3) 0.1079(5) 0.4372(2) 0.0492(10) Uiso 0.500(8) 1 d P . 2
H2C' H 0.0570 0.1827 0.4123 0.059 Uiso 0.500(8) 1 d PR . 2
H2D' H 0.0071 0.1087 0.4667 0.059 Uiso 0.500(8) 1 d PR . 2
O1 O 0.0487(3) 0.1079(5) 0.4372(2) 0.0492(10) Uiso 0.500(8) 1 d P . 1
O1' O 0.0898(3) -0.1073(5) 0.4652(2) 0.0482(10) Uiso 0.500(8) 1 d P . 2
C1 C 0.0167(3) 0.3990(5) 0.1588(2) 0.0342(10) Uani 1 1 d D . .
H1AA H 0.0005 0.3651 0.1172 0.041 Uiso 0.500(8) 1 calc PR . 1
H1AB H -0.0321 0.4471 0.1768 0.041 Uiso 0.500(8) 1 calc PR . 1
H1AC H -0.0403 0.3849 0.1419 0.041 Uiso 0.500(8) 1 calc PR . 2
H1AD H 0.0156 0.4829 0.1843 0.041 Uiso 0.500(8) 1 calc PR . 2
C2 C 0.0885(5) 0.4976(9) 0.1522(5) 0.0365(19) Uiso 0.500(8) 1 d PDU . 1
H2C H 0.1027 0.5392 0.1928 0.044 Uiso 0.500(8) 1 calc PR . 1
H2D H 0.0745 0.5709 0.1224 0.044 Uiso 0.500(8) 1 calc PR . 1
C2' C 0.0772(5) 0.4183(10) 0.1057(4) 0.0339(19) Uiso 0.500(8) 1 d PDU . 2
H2E H 0.0607 0.4976 0.0801 0.041 Uiso 0.500(8) 1 calc PR . 2
H2F H 0.0784 0.3364 0.0790 0.041 Uiso 0.500(8) 1 calc PR . 2
C3 C 0.3469(3) 0.3982(6) 0.1195(2) 0.0414(13) Uani 1 1 d . . .
H3A H 0.4019 0.4435 0.1244 0.050 Uiso 0.500(8) 1 calc PR . 1
H3B H 0.3434 0.3634 0.0764 0.050 Uiso 0.500(8) 1 calc PR . 1
H3C H 0.3548 0.4834 0.1434 0.050 Uiso 0.500(8) 1 calc PR . 2
H3D H 0.3958 0.3866 0.0918 0.050 Uiso 0.500(8) 1 calc PR . 2
C4 C 0.2718(6) -0.0121(10) 0.1302(5) 0.047(3) Uiso 0.500(8) 1 d PD . 1
H4A H 0.2752 -0.0551 0.1718 0.057 Uiso 0.500(8) 1 calc PR . 1
H4B H 0.2721 -0.0832 0.0977 0.057 Uiso 0.500(8) 1 calc PR . 1
C4' C 0.2635(6) 0.0898(10) 0.0784(4) 0.037(2) Uiso 0.500(8) 1 d PD . 2
H4'1 H 0.2672 0.0143 0.0480 0.044 Uiso 0.500(8) 1 calc PR . 2
H4'2 H 0.2509 0.1758 0.0563 0.044 Uiso 0.500(8) 1 calc PR . 2
C5 C 0.2842(3) 0.0246(5) 0.2879(2) 0.0290(9) Uani 1 1 d . . .
H5 H 0.3263 0.0321 0.2570 0.035 Uiso 1 1 calc R . .
C6 C 0.2987(3) -0.0619(5) 0.3391(2) 0.0342(10) Uani 1 1 d . . .
H6 H 0.3485 -0.1144 0.3412 0.041 Uiso 1 1 calc R . .
C7 C 0.2395(3) -0.0698(5) 0.3868(2) 0.0347(10) Uani 1 1 d . . .
H7 H 0.2496 -0.1240 0.4225 0.042 Uiso 1 1 calc R . .
C8 C 0.1646(3) 0.0043(5) 0.3806(2) 0.0350(11) Uani 1 1 d . . .
C9 C 0.1525(3) 0.0860(5) 0.3271(2) 0.0328(10) Uani 1 1 d . . .
H9 H 0.1014 0.1344 0.3229 0.039 Uiso 1 1 calc R . .
C10 C 0.0963(4) 0.0014(5) 0.4308(3) 0.0452(13) Uani 1 1 d . . .
P1 P 0.34443(11) 0.2500 0.48320(8) 0.0313(4) Uani 1 2 d SD . .
F1 F 0.2470(4) 0.1992(19) 0.4862(8) 0.044(2) Uiso 0.256(8) 1 d PDU . 1
F1' F 0.2426(3) 0.236(3) 0.4866(7) 0.043(2) Uiso 0.244(8) 1 d PDU . 2
F2 F 0.3638(6) 0.0871(4) 0.4776(3) 0.048(2) Uiso 0.513(16) 1 d PDU . 1
F2' F 0.3246(7) 0.0875(4) 0.4898(4) 0.049(2) Uiso 0.487(16) 1 d PDU . 2
F3 F 0.3507(3) 0.2500 0.5584(2) 0.0592(13) Uani 1 2 d S . .
F4 F 0.4450(3) 0.2500 0.4799(3) 0.096(2) Uani 1 2 d S . .
F5 F 0.3383(3) 0.2500 0.40772(19) 0.0474(11) Uani 1 2 d S . .
P2 P 0.47519(12) 0.7500 0.21202(9) 0.0356(4) Uani 1 2 d S . .
F6 F 0.4796(3) 0.7500 0.2874(2) 0.0519(12) Uani 1 2 d S . .
F7 F 0.5760(3) 0.7500 0.2086(3) 0.0794(19) Uani 1 2 d S . .
F8 F 0.3731(3) 0.7500 0.2167(2) 0.0539(12) Uani 1 2 d S . .
F9 F 0.4677(5) 0.7500 0.1375(2) 0.089(2) Uani 1 2 d S . .
F10 F 0.4744(2) 0.9171(4) 0.21280(17) 0.0581(9) Uani 1 1 d . . .

loop_
_atom_site_aniso_label
_atom_site_aniso_U_11
_atom_site_aniso_U_22
_atom_site_aniso_U_33
_atom_site_aniso_U_23
_atom_site_aniso_U_13
_atom_site_aniso_U_12
Ru1 0.0137(2) 0.0387(3) 0.0130(2) 0.000 0.00168(16) 0.000
S1 0.0149(6) 0.0410(9) 0.0212(7) 0.000 0.0023(5) 0.000
S2 0.0166(7) 0.0560(11) 0.0177(7) 0.000 0.0029(5) 0.000
S3 0.0239(11) 0.044(2) 0.0188(15) -0.0063(12) -0.0024(10) 0.0039(12)
S3' 0.0234(11) 0.043(2) 0.0216(15) -0.0082(12) -0.0005(10) 0.0028(12)
N1 0.0219(16) 0.0296(19) 0.0216(16) 0.0002(14) 0.0033(13) 0.0002(14)
C1 0.023(2) 0.039(3) 0.040(3) 0.005(2) -0.0012(19) 0.0088(19)
C3 0.023(2) 0.074(4) 0.028(2) 0.015(2) 0.0034(18) -0.010(2)
C5 0.025(2) 0.037(2) 0.025(2) -0.0003(18) 0.0066(16) 0.0031(18)
C6 0.031(2) 0.034(3) 0.038(2) 0.002(2) 0.0038(19) 0.008(2)
C7 0.046(3) 0.029(2) 0.029(2) 0.0058(19) 0.005(2) 0.004(2)
C8 0.039(3) 0.033(3) 0.033(2) 0.006(2) 0.013(2) 0.002(2)
C9 0.026(2) 0.040(3) 0.032(2) 0.010(2) 0.0084(18) 0.0021(19)
C10 0.056(3) 0.031(3) 0.048(3) 0.005(2) 0.024(3) -0.004(2)
P1 0.0335(9) 0.0380(10) 0.0223(8) 0.000 0.0021(7) 0.000
F3 0.070(3) 0.086(4) 0.022(2) 0.000 0.000(2) 0.000
F4 0.038(3) 0.200(8) 0.050(3) 0.000 -0.002(2) 0.000
F5 0.047(2) 0.071(3) 0.024(2) 0.000 0.0018(18) 0.000
P2 0.0292(9) 0.0426(10) 0.0351(9) 0.000 0.0081(7) 0.000
F6 0.068(3) 0.049(3) 0.038(2) 0.000 -0.011(2) 0.000
F7 0.031(3) 0.078(4) 0.129(6) 0.000 0.021(3) 0.000
F8 0.033(2) 0.067(3) 0.062(3) 0.000 0.000(2) 0.000
F9 0.108(5) 0.124(6) 0.033(3) 0.000 0.022(3) 0.000
F10 0.062(2) 0.0416(18) 0.070(2) 0.0162(17) -0.0042(17) -0.0011(16)

loop_
_atom_type_symbol
_atom_type_description
_atom_type_scat_dispersion_real
_atom_type_scat_dispersion_imag
_atom_type_scat_source
C C 0.0033 0.0016 'International Tables Vol C Tables 4.2.6.8 and 6.1.1.4'
H H 0.0000 0.0000 'International Tables Vol C Tables 4.2.6.8 and 6.1.1.4'
N N 0.0061 0.0033 'International Tables Vol C Tables 4.2.6.8 and 6.1.1.4'
O O 0.0106 0.0060 'International Tables Vol C Tables 4.2.6.8 and 6.1.1.4'
F F 0.0171 0.0103 'International Tables Vol C Tables 4.2.6.8 and 6.1.1.4'
P P 0.1023 0.0942 'International Tables Vol C Tables 4.2.6.8 and 6.1.1.4'
S S 0.1246 0.1234 'International Tables Vol C Tables 4.2.6.8 and 6.1.1.4'
Ru Ru -1.2594 0.8363 'International Tables Vol C Tables 4.2.6.8 and 6.1.1.4'

loop_
_geom_angle_atom_site_label_1
_geom_angle_atom_site_label_2
_geom_angle_atom_site_label_3
_geom_angle
_geom_angle_site_symmetry_1
_geom_angle_site_symmetry_3
_geom_angle_publ_flag
N1 Ru1 N1 85.28(19) 8_565 . ?
N1 Ru1 S3 174.90(17) 8_565 . ?
N1 Ru1 S3 99.79(17) . . ?
N1 Ru1 S3 99.79(17) 8_565 8_565 ?
N1 Ru1 S3 174.90(17) . 8_565 ?
S3 Ru1 S3 75.1(3) . 8_565 ?
N1 Ru1 S3' 168.33(16) 8_565 . ?
N1 Ru1 S3' 83.05(17) . . ?
S3 Ru1 S3' 16.76(7) . . ?
S3 Ru1 S3' 91.9(3) 8_565 . ?
N1 Ru1 S3' 83.05(17) 8_565 8_565 ?
N1 Ru1 S3' 168.33(16) . 8_565 ?
S3 Ru1 S3' 91.9(3) . 8_565 ?
S3 Ru1 S3' 16.76(7) 8_565 8_565 ?
S3' Ru1 S3' 108.6(3) . 8_565 ?
N1 Ru1 S1 95.36(10) 8_565 . ?
N1 Ru1 S1 95.36(10) . . ?
S3 Ru1 S1 83.68(8) . . ?
S3 Ru1 S1 83.68(8) 8_565 . ?
S3' Ru1 S1 85.96(7) . . ?
S3' Ru1 S1 85.96(7) 8_565 . ?
N1 Ru1 S2 95.44(10) 8_565 . ?
N1 Ru1 S2 95.44(10) . . ?
S3 Ru1 S2 84.68(8) . . ?
S3 Ru1 S2 84.68(8) 8_565 . ?
S3' Ru1 S2 85.48(7) . . ?
S3' Ru1 S2 85.48(7) 8_565 . ?
S1 Ru1 S2 165.30(5) . . ?
C1 S1 C1 101.7(3) 8_565 . ?
C1 S1 Ru1 102.80(15) 8_565 . ?
C1 S1 Ru1 102.80(15) . . ?
C3 S2 C3 101.2(4) 8_565 . ?
C3 S2 Ru1 103.06(15) 8_565 . ?
C3 S2 Ru1 103.06(15) . . ?
C2 S3 C4 103.6(5) 8_565 . ?
C2 S3 Ru1 100.1(3) 8_565 . ?
C4 S3 Ru1 101.6(4) . . ?
C2' S3' C4' 105.5(4) 8_565 . ?
C2' S3' Ru1 101.4(3) 8_565 . ?
C4' S3' Ru1 101.5(4) . . ?
C5 N1 C9 116.9(4) . . ?
C5 N1 Ru1 122.3(3) . . ?
C9 N1 Ru1 120.3(3) . . ?
C10 N2 H2A 119.5 . . ?
C10 N2 H2B 120.5 . . ?
H2A N2 H2B 120.0 . . ?
C10 N2' H2C' 119.8 . . ?
C10 N2' H2D' 120.1 . . ?
H2C' N2' H2D' 120.0 . . ?
C2 C1 C2' 50.3(5) . . ?
C2 C1 S1 111.8(5) . . ?
C2' C1 S1 112.7(5) . . ?
C2 C1 H1AA 109.3 . . ?
C2' C1 H1AA 61.6 . . ?
S1 C1 H1AA 109.3 . . ?
C2 C1 H1AB 109.3 . . ?
C2' C1 H1AB 137.8 . . ?
S1 C1 H1AB 109.3 . . ?
H1AA C1 H1AB 107.9 . . ?
C2 C1 H1AC 139.0 . . ?
C2' C1 H1AC 109.0 . . ?
S1 C1 H1AC 109.0 . . ?
H1AA C1 H1AC 51.6 . . ?
H1AB C1 H1AC 59.2 . . ?
C2 C1 H1AD 62.0 . . ?
C2' C1 H1AD 109.0 . . ?
S1 C1 H1AD 109.0 . . ?
H1AA C1 H1AD 141.0 . . ?
H1AB C1 H1AD 51.2 . . ?
H1AC C1 H1AD 107.8 . . ?
C1 C2 S3 104.6(5) . 8_565 ?
C1 C2 H2C 110.8 . . ?
S3 C2 H2C 110.8 8_565 . ?
C1 C2 H2D 110.8 . . ?
S3 C2 H2D 110.8 8_565 . ?
H2C C2 H2D 108.9 . . ?
C1 C2' S3' 105.8(5) . 8_565 ?
C1 C2' H2E 110.6 . . ?
S3' C2' H2E 110.6 8_565 . ?
C1 C2' H2F 110.6 . . ?
S3' C2' H2F 110.6 8_565 . ?
H2E C2' H2F 108.7 . . ?
C4' C3 C4 55.0(4) 8_565 8_565 ?
C4' C3 S2 111.5(5) 8_565 . ?
C4 C3 S2 113.5(5) 8_565 . ?
C4' C3 H3A 139.7 8_565 . ?
C4 C3 H3A 108.9 8_565 . ?
S2 C3 H3A 108.9 . . ?
C4' C3 H3B 57.4 8_565 . ?
C4 C3 H3B 108.9 8_565 . ?
S2 C3 H3B 108.9 . . ?
H3A C3 H3B 107.7 . . ?
C4' C3 H3C 109.3 8_565 . ?
C4 C3 H3C 56.6 8_565 . ?
S2 C3 H3C 109.3 . . ?
H3A C3 H3C 56.7 . . ?
H3B C3 H3C 141.7 . . ?
C4' C3 H3D 109.3 8_565 . ?
C4 C3 H3D 137.2 8_565 . ?
S2 C3 H3D 109.3 . . ?
H3A C3 H3D 54.3 . . ?
H3B C3 H3D 55.9 . . ?
H3C C3 H3D 108.0 . . ?
C3 C4 S3 98.7(5) 8_565 . ?
C3 C4 H4A 112.0 8_565 . ?
S3 C4 H4A 112.0 . . ?
C3 C4 H4B 112.0 8_565 . ?
S3 C4 H4B 112.0 . . ?
H4A C4 H4B 109.7 . . ?
C3 C4' S3' 100.0(4) 8_565 . ?
C3 C4' H4'1 111.8 8_565 . ?
S3' C4' H4'1 111.8 . . ?
C3 C4' H4'2 111.8 8_565 . ?
S3' C4' H4'2 111.8 . . ?
H4'1 C4' H4'2 109.5 . . ?
N1 C5 C6 122.8(4) . . ?
N1 C5 H5 118.6 . . ?
C6 C5 H5 118.6 . . ?
C7 C6 C5 119.7(4) . . ?
C7 C6 H6 120.1 . . ?
C5 C6 H6 120.1 . . ?
C6 C7 C8 118.4(4) . . ?
C6 C7 H7 120.8 . . ?
C8 C7 H7 120.8 . . ?
C7 C8 C9 119.1(4) . . ?
C7 C8 C10 121.8(4) . . ?
C9 C8 C10 119.1(4) . . ?
N1 C9 C8 122.9(4) . . ?
N1 C9 H9 118.6 . . ?
C8 C9 H9 118.6 . . ?
N2' C10 N2 123.6(5) . . ?
N2' C10 C8 118.3(5) . . ?
N2 C10 C8 118.1(5) . . ?
F4 P1 F3 89.0(3) . . ?
F4 P1 F5 90.9(3) . . ?
F3 P1 F5 179.9(3) . . ?
F4 P1 F2' 101.4(4) . . ?
F3 P1 F2' 85.7(3) . . ?
F5 P1 F2' 94.3(3) . . ?
F4 P1 F2' 101.4(4) . 8_565 ?
F3 P1 F2' 85.7(3) . 8_565 ?
F5 P1 F2' 94.3(3) . 8_565 ?
F2' P1 F2' 155.4(8) . 8_565 ?
F4 P1 F1' 175.1(12) . 8_565 ?
F3 P1 F1' 91.0(6) . 8_565 ?
F5 P1 F1' 89.1(5) . 8_565 ?
F2' P1 F1' 83.5(13) . 8_565 ?
F2' P1 F1' 73.7(11) 8_565 8_565 ?
F4 P1 F1' 175.1(12) . . ?
F3 P1 F1' 91.0(6) . . ?
F5 P1 F1' 89.1(5) . . ?
F2' P1 F1' 73.7(12) . . ?
F2' P1 F1' 83.5(13) 8_565 . ?
F1' P1 F1' 10(2) 8_565 . ?
F4 P1 F2 78.9(4) . . ?
F3 P1 F2 93.5(3) . . ?
F5 P1 F2 86.5(3) . . ?
F2' P1 F2 24.0(3) . . ?
F2' P1 F2 179.2(6) 8_565 . ?
F1' P1 F2 106.0(13) 8_565 . ?
F1' P1 F2 96.1(12) . . ?
F4 P1 F2 78.9(4) . 8_565 ?
F3 P1 F2 93.5(3) . 8_565 ?
F5 P1 F2 86.5(3) . 8_565 ?
F2' P1 F2 179.2(6) . 8_565 ?
F2' P1 F2 24.0(3) 8_565 8_565 ?
F1' P1 F2 96.1(12) 8_565 8_565 ?
F1' P1 F2 106.0(13) . 8_565 ?
F2 P1 F2 156.6(8) . 8_565 ?
F4 P1 F1 162.2(7) . 8_565 ?
F3 P1 F1 91.1(7) . 8_565 ?
F5 P1 F1 89.0(6) . 8_565 ?
F2' P1 F1 96.3(9) . 8_565 ?
F2' P1 F1 60.9(7) 8_565 8_565 ?
F1' P1 F1 12.8(17) 8_565 8_565 ?
F1' P1 F1 22.7(10) . 8_565 ?
F2 P1 F1 118.8(8) . 8_565 ?
F2 P1 F1 83.3(7) 8_565 8_565 ?
F4 P1 F1 162.2(7) . . ?
F3 P1 F1 91.1(7) . . ?
F5 P1 F1 89.0(6) . . ?
F2' P1 F1 60.9(7) . . ?
F2' P1 F1 96.3(9) 8_565 . ?
F1' P1 F1 22.7(10) 8_565 . ?
F1' P1 F1 12.8(17) . . ?
F2 P1 F1 83.3(7) . . ?
F2 P1 F1 118.8(8) 8_565 . ?
F1 P1 F1 35.6(14) 8_565 . ?
F1 F1 P1 72.2(7) 8_565 . ?
F1' F1' P1 85.1(11) 8_565 . ?
F9 P2 F7 91.6(4) . . ?
F9 P2 F6 178.2(3) . . ?
F7 P2 F6 90.2(3) . . ?
F9 P2 F8 89.3(3) . . ?
F7 P2 F8 179.1(3) . . ?
F6 P2 F8 88.9(3) . . ?
F9 P2 F10 90.56(15) . 8_575 ?
F7 P2 F10 90.47(15) . 8_575 ?
F6 P2 F10 89.43(15) . 8_575 ?
F8 P2 F10 89.52(15) . 8_575 ?
F9 P2 F10 90.56(15) . . ?
F7 P2 F10 90.47(15) . . ?
F6 P2 F10 89.43(15) . . ?
F8 P2 F10 89.52(15) . . ?
F10 P2 F10 178.5(3) 8_575 . ?

loop_
_geom_bond_atom_site_label_1
_geom_bond_atom_site_label_2
_geom_bond_distance
_geom_bond_site_symmetry_2
_geom_bond_publ_flag
Ru1 N1 2.155(4) 8_565 ?
Ru1 N1 2.155(4) . ?
Ru1 S3 2.257(3) . ?
Ru1 S3 2.257(3) 8_565 ?
Ru1 S3' 2.342(3) . ?
Ru1 S3' 2.342(3) 8_565 ?
Ru1 S1 2.3599(15) . ?
Ru1 S2 2.3692(15) . ?
S1 C1 1.849(5) 8_565 ?
S1 C1 1.849(5) . ?
S2 C3 1.845(5) 8_565 ?
S2 C3 1.845(5) . ?
S3 C2 1.812(10) 8_565 ?
S3 C4 1.887(7) . ?
S3' C2' 1.845(10) 8_565 ?
S3' C4' 1.887(6) . ?
N1 C5 1.345(6) . ?
N1 C9 1.348(5) . ?
N2 C10 1.277(7) . ?
N2 H2A 0.8600 . ?
N2 H2B 0.8600 . ?
N2' C10 1.274(7) . ?
N2' H2C' 0.9000 . ?
N2' H2D' 0.8999 . ?
C1 C2 1.477(7) . ?
C1 C2' 1.478(7) . ?
C1 H1AA 0.9700 . ?
C1 H1AB 0.9700 . ?
C1 H1AC 0.9700 . ?
C1 H1AD 0.9700 . ?
C2 S3 1.812(10) 8_565 ?
C2 H2C 0.9700 . ?
C2 H2D 0.9700 . ?
C2' S3' 1.845(10) 8_565 ?
C2' H2E 0.9700 . ?
C2' H2F 0.9700 . ?
C3 C4' 1.571(10) 8_565 ?
C3 C4 1.622(12) 8_565 ?
C3 H3A 0.9700 . ?
C3 H3B 0.9700 . ?
C3 H3C 0.9700 . ?
C3 H3D 0.9700 . ?
C4 C3 1.622(12) 8_565 ?
C4 H4A 0.9700 . ?
C4 H4B 0.9700 . ?
C4' C3 1.571(10) 8_565 ?
C4' H4'1 0.9700 . ?
C4' H4'2 0.9700 . ?
C5 C6 1.382(6) . ?
C5 H5 0.9300 . ?
C6 C7 1.369(6) . ?
C6 H6 0.9300 . ?
C7 C8 1.378(7) . ?
C7 H7 0.9300 . ?
C8 C9 1.388(6) . ?
C8 C10 1.505(6) . ?
C9 H9 0.9300 . ?
P1 F4 1.575(6) . ?
P1 F3 1.589(4) . ?
P1 F5 1.595(4) . ?
P1 F2' 1.600(4) . ?
P1 F2' 1.600(4) 8_565 ?
P1 F1' 1.601(4) 8_565 ?
P1 F1' 1.601(4) . ?
P1 F2 1.601(4) . ?
P1 F2 1.601(4) 8_565 ?
P1 F1 1.601(4) 8_565 ?
P1 F1 1.601(4) . ?
F1 F1 0.98(4) 8_565 ?
F1' F1' 0.28(7) 8_565 ?
P2 F9 1.576(6) . ?
P2 F7 1.579(5) . ?
P2 F6 1.592(5) . ?
P2 F8 1.600(5) . ?
P2 F10 1.608(3) 8_575 ?
P2 F10 1.608(3) . ?
